data_2238873
loop_
_publ_author_name
'Basu Baul, Tushar S.'
'Longkumer, Imliwati'
'Ng, Seik Weng'
'Tiekink, Edward R. T.'

_publ_section_title
;
 (2-{[4-(Chloridomercuryl)phenyl]iminomethyl}pyridine-\k^2^<i>N</i>,<i>N</i>')diiodidomercury(II)
 dimethyl sulfoxide monosolvate
;
_journal_issue 12
_journal_name_full 'Acta Crystallographica Section E'
_journal_page_first m633
_journal_page_last m634
_journal_paper_doi 10.1107/S1600536813029693
_journal_volume 69
_journal_year 2013
_chemical_formula_iupac '[Hg2 (C12 H9 Cl N2) I2], C2 H6 O S'
_chemical_formula_moiety 'C12 H9 Cl Hg2 I2 N2, C2 H6 O S'
_chemical_formula_sum 'C14 H15 Cl Hg2 I2 N2 O S'
_chemical_formula_weight 949.77
_chemical_name_systematic
'(2-{[4-(Chloridomercuryl)phenyl]iminomethyl}pyridine-\k^2^<i>N</i>,<i>N</i>')diiodidomercury(II) dimethyl sulfoxide monosolvate'
_space_group_IT_number 2
_symmetry_cell_setting triclinic
_symmetry_space_group_name_Hall '-P 1'
_symmetry_space_group_name_H-M 'P -1'
_atom_sites_solution_hydrogens geom
_atom_sites_solution_primary direct
_atom_sites_solution_secondary difmap
_audit_creation_method SHELXL-97
_cell_angle_alpha 70.030(6)
_cell_angle_beta 76.779(5)
_cell_angle_gamma 79.362(6)
_cell_formula_units_Z 2
_cell_length_a 8.5795(6)
_cell_length_b 9.8373(7)
_cell_length_c 13.6999(8)
_cell_measurement_reflns_used 3179
_cell_measurement_temperature 295(2)
_cell_measurement_theta_max 27.4958
_cell_measurement_theta_min 2.9301
_cell_volume 1050.74(13)
_computing_cell_refinement 'CrysAlis PRO (Agilent, 2013)'
_computing_data_collection 'CrysAlis PRO (Agilent, 2013)'
_computing_data_reduction 'CrysAlis PRO (Agilent, 2013)'
_computing_molecular_graphics
;
ORTEP-3 for Windows (Farrugia, 2012) and DIAMOND (Brandenburg,
2006)
;
_computing_publication_material 'publCIF (Westrip, 2010)'
_computing_structure_refinement 'SHELXL97 (Sheldrick, 2008)'
_computing_structure_solution 'SHELXS97 (Sheldrick, 2008)'
_diffrn_ambient_temperature 295(2)
_diffrn_detector_area_resol_mean 10.4041
_diffrn_measured_fraction_theta_full 0.999
_diffrn_measured_fraction_theta_max 0.999
_diffrn_measurement_device_type 'Agilent SuperNova Dual diffractometer with an Atlas detector'
_diffrn_measurement_method '\w scan'
_diffrn_radiation_monochromator Mirror
_diffrn_radiation_source 'SuperNova (Mo) X-ray Source'
_diffrn_radiation_type MoK\a
_diffrn_radiation_wavelength 0.71073
_diffrn_reflns_av_R_equivalents 0.0383
_diffrn_reflns_av_sigmaI/netI 0.0526
_diffrn_reflns_limit_h_max 11
_diffrn_reflns_limit_h_min -11
_diffrn_reflns_limit_k_max 11
_diffrn_reflns_limit_k_min -12
_diffrn_reflns_limit_l_max 17
_diffrn_reflns_limit_l_min -17
_diffrn_reflns_number 12862
_diffrn_reflns_theta_full 27.56
_diffrn_reflns_theta_max 27.56
_diffrn_reflns_theta_min 2.94
_diffrn_standards_decay_% 0
_diffrn_standards_interval_count 0
_diffrn_standards_interval_time 0
_diffrn_standards_number 0
_exptl_absorpt_coefficient_mu 17.761
_exptl_absorpt_correction_T_max 1.00000
_exptl_absorpt_correction_T_min 0.35747
_exptl_absorpt_correction_type multi-scan
_exptl_absorpt_process_details '(CrysAlis PRO; Agilent, 2013)'
_exptl_crystal_colour yellow
_exptl_crystal_density_diffrn 3.002
_exptl_crystal_density_method 'not measured'
_exptl_crystal_description prism
_exptl_crystal_F_000 840
_exptl_crystal_size_max 0.20
_exptl_crystal_size_mid 0.10
_exptl_crystal_size_min 0.04
_refine_diff_density_max 4.395
_refine_diff_density_min -1.450
_refine_ls_extinction_method none
_refine_ls_goodness_of_fit_ref 1.034
_refine_ls_hydrogen_treatment constr
_refine_ls_matrix_type full
_refine_ls_number_parameters 208
_refine_ls_number_reflns 4848
_refine_ls_number_restraints 0
_refine_ls_restrained_S_all 1.034
_refine_ls_R_factor_all 0.0798
_refine_ls_R_factor_gt 0.0530
_refine_ls_shift/su_max 0.000
_refine_ls_shift/su_mean 0.000
_refine_ls_structure_factor_coef Fsqd
_refine_ls_weighting_details 'calc w=1/[\s^2^(Fo^2^)+(0.0612P)^2^+7.0509P] where P=(Fo^2^+2Fc^2^)/3'
_refine_ls_weighting_scheme calc
_refine_ls_wR_factor_gt 0.1234
_refine_ls_wR_factor_ref 0.1431
_reflns_number_gt 3470
_reflns_number_total 4848
_reflns_threshold_expression I>2\s(I)
_cod_data_source_file hg5358.cif
_cod_data_source_block I
_cod_original_cell_volume 1050.74(12)
_cod_database_code 2238873

loop_
_symmetry_equiv_pos_as_xyz
'x, y, z'
'-x, -y, -z'

loop_
_atom_site_type_symbol
_atom_site_label
_atom_site_fract_x
_atom_site_fract_y
_atom_site_fract_z
_atom_site_U_iso_or_equiv
_atom_site_adp_type
_atom_site_calc_flag
_atom_site_refinement_flags
_atom_site_occupancy
_atom_site_symmetry_multiplicity
Hg Hg1 0.20510(6) 0.31203(6) 0.05498(4) 0.05488(18) Uani d . 1 1
Hg Hg2 0.86627(6) 0.16239(6) 0.39910(4) 0.05315(17) Uani d . 1 1
I I1 0.45868(12) 0.28767(13) -0.09397(7) 0.0740(3) Uani d . 1 1
I I2 0.03457(13) 0.49555(11) 0.15600(8) 0.0681(3) Uani d . 1 1
Cl Cl1 1.0870(4) 0.1770(4) 0.4659(3) 0.0679(10) Uani d . 1 1
S S1 0.7709(5) 0.4377(4) 0.5467(3) 0.0681(10) Uani d . 1 1
O O1 0.6835(13) 0.3252(12) 0.5397(10) 0.083(3) Uani d . 1 1
N N1 0.0365(11) 0.1207(10) 0.1108(6) 0.040(2) Uani d . 1 1
N N2 0.2980(10) 0.1073(11) 0.2044(7) 0.041(2) Uani d . 1 1
C C1 -0.0913(14) 0.1244(14) 0.0724(9) 0.047(3) Uani d . 1 1
H H1 -0.1221 0.2088 0.0207 0.057 Uiso calc R 1 1
C C2 -0.1844(13) 0.0080(15) 0.1050(9) 0.046(3) Uani d . 1 1
H H2 -0.2765 0.0153 0.0777 0.056 Uiso calc R 1 1
C C3 -0.1338(15) -0.1155(16) 0.1780(10) 0.054(3) Uani d . 1 1
H H3 -0.1900 -0.1963 0.2004 0.065 Uiso calc R 1 1
C C4 -0.0009(14) -0.1216(14) 0.2188(10) 0.052(3) Uani d . 1 1
H H4 0.0327 -0.2057 0.2698 0.063 Uiso calc R 1 1
C C5 0.0836(12) -0.0018(12) 0.1837(7) 0.036(2) Uani d . 1 1
C C6 0.2212(13) -0.0050(14) 0.2305(9) 0.046(3) Uani d . 1 1
H H6 0.2548 -0.0902 0.2806 0.056 Uiso calc R 1 1
C C7 0.4272(13) 0.1129(13) 0.2514(8) 0.039(2) Uani d . 1 1
C C8 0.4834(14) -0.0020(15) 0.3326(9) 0.048(3) Uani d . 1 1
H H8 0.4374 -0.0889 0.3593 0.058 Uiso calc R 1 1
C C9 0.6106(14) 0.0163(16) 0.3731(9) 0.054(3) Uani d . 1 1
H H9 0.6495 -0.0600 0.4272 0.065 Uiso calc R 1 1
C C10 0.6798(13) 0.1435(14) 0.3355(9) 0.043(3) Uani d . 1 1
C C11 0.6269(15) 0.2541(14) 0.2524(10) 0.050(3) Uani d . 1 1
H H11 0.6760 0.3393 0.2234 0.060 Uiso calc R 1 1
C C12 0.4978(16) 0.2369(13) 0.2117(10) 0.050(3) Uani d . 1 1
H H12 0.4605 0.3124 0.1565 0.060 Uiso calc R 1 1
C C13 0.632(2) 0.541(2) 0.6187(12) 0.092(6) Uani d . 1 1
H H13A 0.6148 0.4852 0.6922 0.138 Uiso calc R 1 1
H H13B 0.5322 0.5648 0.5934 0.138 Uiso calc R 1 1
H H13C 0.6752 0.6289 0.6096 0.138 Uiso calc R 1 1
C C14 0.774(2) 0.570(2) 0.4243(12) 0.093(6) Uani d . 1 1
H H14A 0.8405 0.5315 0.3709 0.140 Uiso calc R 1 1
H H14B 0.8175 0.6531 0.4245 0.140 Uiso calc R 1 1
H H14C 0.6665 0.5984 0.4098 0.140 Uiso calc R 1 1

loop_
_atom_site_aniso_label
_atom_site_aniso_U_11
_atom_site_aniso_U_22
_atom_site_aniso_U_33
_atom_site_aniso_U_12
_atom_site_aniso_U_13
_atom_site_aniso_U_23
Hg1 0.0592(3) 0.0483(3) 0.0548(3) -0.0123(2) -0.0089(2) -0.0109(2)
Hg2 0.0496(3) 0.0575(4) 0.0632(3) -0.0044(2) -0.0222(2) -0.0257(2)
I1 0.0623(6) 0.0922(8) 0.0572(5) -0.0182(5) 0.0016(4) -0.0137(5)
I2 0.0842(7) 0.0544(6) 0.0677(6) 0.0013(5) -0.0185(5) -0.0232(4)
Cl1 0.062(2) 0.064(2) 0.090(2) -0.0103(17) -0.0408(18) -0.0204(19)
S1 0.068(2) 0.056(2) 0.084(2) -0.0134(18) -0.0129(18) -0.0236(19)
O1 0.079(7) 0.053(7) 0.118(9) -0.012(6) -0.014(6) -0.030(6)
N1 0.043(5) 0.039(6) 0.036(4) -0.007(4) -0.008(4) -0.008(4)
N2 0.033(5) 0.040(6) 0.047(5) -0.006(4) -0.006(4) -0.010(4)
C1 0.043(6) 0.044(7) 0.051(6) -0.005(5) -0.005(5) -0.012(5)
C2 0.037(6) 0.061(8) 0.058(7) -0.001(5) -0.003(5) -0.046(6)
C3 0.048(7) 0.054(8) 0.066(8) -0.024(6) -0.005(6) -0.019(6)
C4 0.050(7) 0.042(7) 0.064(8) -0.010(6) -0.013(6) -0.012(6)
C5 0.041(6) 0.040(6) 0.033(5) -0.014(5) -0.001(4) -0.016(4)
C6 0.046(6) 0.045(7) 0.047(6) -0.013(5) -0.012(5) -0.008(5)
C7 0.040(6) 0.036(6) 0.044(6) -0.005(5) -0.004(4) -0.018(5)
C8 0.048(7) 0.054(8) 0.044(6) -0.015(6) -0.008(5) -0.013(5)
C9 0.046(7) 0.066(9) 0.048(6) 0.003(6) -0.017(5) -0.015(6)
C10 0.042(6) 0.047(7) 0.050(6) -0.004(5) -0.014(5) -0.025(5)
C11 0.052(7) 0.036(7) 0.065(7) -0.008(5) -0.016(6) -0.016(6)
C12 0.070(8) 0.027(6) 0.059(7) -0.008(6) -0.031(6) -0.007(5)
C13 0.119(15) 0.087(14) 0.063(9) -0.042(11) 0.027(9) -0.028(9)
C14 0.131(15) 0.085(13) 0.071(10) -0.061(12) 0.014(9) -0.029(9)

loop_
_atom_type_symbol
_atom_type_description
_atom_type_scat_dispersion_real
_atom_type_scat_dispersion_imag
_atom_type_scat_source
C C 0.0033 0.0016 'International Tables Vol C Tables 4.2.6.8 and 6.1.1.4'
H H 0.0000 0.0000 'International Tables Vol C Tables 4.2.6.8 and 6.1.1.4'
N N 0.0061 0.0033 'International Tables Vol C Tables 4.2.6.8 and 6.1.1.4'
O O 0.0106 0.0060 'International Tables Vol C Tables 4.2.6.8 and 6.1.1.4'
S S 0.1246 0.1234 'International Tables Vol C Tables 4.2.6.8 and 6.1.1.4'
Cl Cl 0.1484 0.1585 'International Tables Vol C Tables 4.2.6.8 and 6.1.1.4'
I I -0.4742 1.8119 'International Tables Vol C Tables 4.2.6.8 and 6.1.1.4'
Hg Hg -2.3894 9.2266 'International Tables Vol C Tables 4.2.6.8 and 6.1.1.4'

loop_
_geom_angle_atom_site_label_1
_geom_angle_atom_site_label_2
_geom_angle_atom_site_label_3
_geom_angle
N1 Hg1 N2 69.6(3)
N1 Hg1 I1 114.5(2)
N2 Hg1 I1 98.0(2)
N1 Hg1 I2 102.0(2)
N2 Hg1 I2 101.1(2)
I1 Hg1 I2 142.80(4)
C10 Hg2 Cl1 177.0(4)
O1 S1 C14 103.7(8)
O1 S1 C13 107.2(8)
C14 S1 C13 96.1(9)
C1 N1 C5 118.4(9)
C1 N1 Hg1 125.4(7)
C5 N1 Hg1 116.1(6)
C6 N2 C7 124.2(9)
C6 N2 Hg1 112.9(7)
C7 N2 Hg1 122.8(7)
N1 C1 C2 123.7(11)
N1 C1 H1 118.1
C2 C1 H1 118.1
C3 C2 C1 117.0(11)
C3 C2 H2 121.5
C1 C2 H2 121.5
C4 C3 C2 120.2(11)
C4 C3 H3 119.9
C2 C3 H3 119.9
C3 C4 C5 119.6(11)
C3 C4 H4 120.2
C5 C4 H4 120.2
N1 C5 C4 121.1(10)
N1 C5 C6 118.9(9)
C4 C5 C6 119.9(10)
N2 C6 C5 121.9(10)
N2 C6 H6 119.1
C5 C6 H6 119.1
C12 C7 C8 120.1(10)
C12 C7 N2 116.4(10)
C8 C7 N2 123.4(10)
C7 C8 C9 118.4(11)
C7 C8 H8 120.8
C9 C8 H8 120.8
C10 C9 C8 121.9(11)
C10 C9 H9 119.1
C8 C9 H9 119.1
C11 C10 C9 119.0(10)
C11 C10 Hg2 121.3(9)
C9 C10 Hg2 119.7(8)
C10 C11 C12 119.4(11)
C10 C11 H11 120.3
C12 C11 H11 120.3
C7 C12 C11 121.2(11)
C7 C12 H12 119.4
C11 C12 H12 119.4
S1 C13 H13A 109.5
S1 C13 H13B 109.5
H13A C13 H13B 109.5
S1 C13 H13C 109.5
H13A C13 H13C 109.5
H13B C13 H13C 109.5
S1 C14 H14A 109.5
S1 C14 H14B 109.5
H14A C14 H14B 109.5
S1 C14 H14C 109.5
H14A C14 H14C 109.5
H14B C14 H14C 109.5

loop_
_geom_bond_atom_site_label_1
_geom_bond_atom_site_label_2
_geom_bond_distance
_geom_bond_publ_flag
Hg1 I1 2.6581(11) y
Hg1 I2 2.6684(12) y
Hg1 N1 2.395(9) y
Hg1 N2 2.493(9) y
Hg2 Cl1 2.330(3) y
Hg2 C10 2.052(10) y
S1 O1 1.485(11) ?
S1 C14 1.734(16) ?
S1 C13 1.766(19) ?
N1 C1 1.310(14) ?
N1 C5 1.340(13) ?
N2 C6 1.293(14) ?
N2 C7 1.421(13) ?
C1 C2 1.405(17) ?
C1 H1 0.9300 ?
C2 C3 1.356(18) ?
C2 H2 0.9300 ?
C3 C4 1.363(16) ?
C3 H3 0.9300 ?
C4 C5 1.384(15) ?
C4 H4 0.9300 ?
C5 C6 1.458(14) ?
C6 H6 0.9300 ?
C7 C12 1.350(16) ?
C7 C8 1.391(16) ?
C8 C9 1.396(16) ?
C8 H8 0.9300 ?
C9 C10 1.370(18) ?
C9 H9 0.9300 ?
C10 C11 1.375(16) ?
C11 C12 1.408(16) ?
C11 H11 0.9300 ?
C12 H12 0.9300 ?
C13 H13A 0.9600 ?
C13 H13B 0.9600 ?
C13 H13C 0.9600 ?
C14 H14A 0.9600 ?
C14 H14B 0.9600 ?
C14 H14C 0.9600 ?

loop_
_geom_hbond_atom_site_label_D
_geom_hbond_atom_site_label_H
_geom_hbond_atom_site_label_A
_geom_hbond_site_symmetry_A
_geom_hbond_distance_DH
_geom_hbond_distance_HA
_geom_hbond_distance_DA
_geom_hbond_angle_DHA
C8 H8 O1 2_656 0.93 2.54 3.458(18) 171
C9 H9 Cl1 2_756 0.93 2.83 3.625(13) 145
C13 H13C Cl1 2_766 0.96 2.83 3.721(19) 155

loop_
_geom_torsion_atom_site_label_1
_geom_torsion_atom_site_label_2
_geom_torsion_atom_site_label_3
_geom_torsion_atom_site_label_4
_geom_torsion
N2 Hg1 N1 C1 177.0(10)
I1 Hg1 N1 C1 -93.4(10)
I2 Hg1 N1 C1 79.5(10)
N2 Hg1 N1 C5 -6.4(7)
I1 Hg1 N1 C5 83.2(8)
I2 Hg1 N1 C5 -103.9(8)
N1 Hg1 N2 C6 6.6(8)
I1 Hg1 N2 C6 -106.7(8)
I2 Hg1 N2 C6 105.4(8)
N1 Hg1 N2 C7 -176.3(9)
I1 Hg1 N2 C7 70.4(8)
I2 Hg1 N2 C7 -77.5(8)
C5 N1 C1 C2 1.4(18)
Hg1 N1 C1 C2 177.9(9)
N1 C1 C2 C3 -2.0(19)
C1 C2 C3 C4 1.8(19)
C1 N1 C5 C4 -0.6(17)
Hg1 N1 C5 C4 -177.4(9)
C1 N1 C5 C6 -177.2(11)
Hg1 N1 C5 C6 5.9(13)
C3 C4 C5 N1 0.5(19)
C3 C4 C5 C6 177.1(12)
C7 N2 C6 C5 176.5(10)
Hg1 N2 C6 C5 -6.5(15)
N1 C5 C6 N2 0.7(18)
C4 C5 C6 N2 -176.0(12)
C6 N2 C7 C12 177.5(12)
Hg1 N2 C7 C12 0.8(15)
C6 N2 C7 C8 -1.3(18)
Hg1 N2 C7 C8 -178.0(9)
C12 C7 C8 C9 1.7(19)
N2 C7 C8 C9 -179.6(11)
C8 C9 C10 Hg2 180.0(10)
Hg2 C10 C11 C12 -179.5(10)
N2 C7 C12 C11 -180.0(12)
